data_7008330
loop_
_publ_author_name
'Conway, Ben'
'Hevia, Eva'
'Kennedy, Alan R.'
'Mulvey, Robert E.'
'Weatherstone, Susan'

_publ_section_title
;
 Synthesis and characterisation of a series of alkylmagnesium amide and
 related oxygen-contaminated "alkoxy" compounds.
;
_journal_issue 8
_journal_name_full 'Dalton transactions (Cambridge, England : 2003)'
_journal_page_first 1532
_journal_page_last 1544
_journal_paper_doi 10.1039/b501502b
_journal_year 2005
_chemical_formula_sum 'C26 H54 Mg2 N2 O'
_chemical_formula_weight 459.33
_chemical_name_systematic
;
?
;
_space_group_IT_number 19
_symmetry_cell_setting orthorhombic
_symmetry_space_group_name_Hall 'P 2ac 2ab'
_symmetry_space_group_name_H-M 'P 21 21 21'
_atom_sites_solution_hydrogens geom
_atom_sites_solution_primary direct
_atom_sites_solution_secondary difmap
_audit_creation_method SHELXL-97
_cell_angle_alpha 90.00
_cell_angle_beta 90.00
_cell_angle_gamma 90.00
_cell_formula_units_Z 4
_cell_length_a 8.4082(3)
_cell_length_b 17.7723(7)
_cell_length_c 19.7366(8)
_cell_measurement_reflns_used 3753
_cell_measurement_temperature 123(2)
_cell_measurement_theta_max 27.48
_cell_measurement_theta_min 1.00
_cell_volume 2949.3(2)
_computing_data_collection 'Denzo & Collect'
_computing_structure_refinement 'SHELXL-97 (Sheldrick, 1997)'
_computing_structure_solution SIR
_diffrn_ambient_temperature 123(2)
_diffrn_measured_fraction_theta_full 0.992
_diffrn_measured_fraction_theta_max 0.992
_diffrn_measurement_device_type 'Nonius Kappa CCD'
_diffrn_measurement_method 'phi and omega scans'
_diffrn_radiation_monochromator graphite
_diffrn_radiation_source 'fine-focus sealed tube'
_diffrn_radiation_type MoK\a
_diffrn_radiation_wavelength 0.71073
_diffrn_reflns_av_R_equivalents 0.058
_diffrn_reflns_av_sigmaI/netI 0.0459
_diffrn_reflns_limit_h_max 10
_diffrn_reflns_limit_h_min -10
_diffrn_reflns_limit_k_max 23
_diffrn_reflns_limit_k_min -22
_diffrn_reflns_limit_l_max 25
_diffrn_reflns_limit_l_min -25
_diffrn_reflns_number 27094
_diffrn_reflns_theta_full 27.49
_diffrn_reflns_theta_max 27.49
_diffrn_reflns_theta_min 1.54
_exptl_absorpt_coefficient_mu 0.100
_exptl_absorpt_correction_type none
_exptl_crystal_colour colourless
_exptl_crystal_density_diffrn 1.034
_exptl_crystal_density_method 'not measured'
_exptl_crystal_description slab
_exptl_crystal_F_000 1024
_exptl_crystal_size_max 0.60
_exptl_crystal_size_mid 0.45
_exptl_crystal_size_min 0.15
_refine_diff_density_max 0.306
_refine_diff_density_min -0.179
_refine_diff_density_rms 0.042
_refine_ls_abs_structure_details 'Flack H D (1983), Acta Cryst. A39, 876-881'
_refine_ls_abs_structure_Flack 0.0(2)
_refine_ls_extinction_method none
_refine_ls_goodness_of_fit_ref 1.046
_refine_ls_hydrogen_treatment constr
_refine_ls_matrix_type full
_refine_ls_number_parameters 294
_refine_ls_number_reflns 6680
_refine_ls_number_restraints 0
_refine_ls_restrained_S_all 1.046
_refine_ls_R_factor_all 0.0743
_refine_ls_R_factor_gt 0.0510
_refine_ls_shift/su_max 0.001
_refine_ls_shift/su_mean 0.000
_refine_ls_structure_factor_coef Fsqd
_refine_ls_weighting_details 'calc w=1/[\s^2^(Fo^2^)+(0.0499P)^2^+1.5057P] where P=(Fo^2^+2Fc^2^)/3'
_refine_ls_weighting_scheme calc
_refine_ls_wR_factor_gt 0.1129
_refine_ls_wR_factor_ref 0.1256
_reflns_number_gt 5387
_reflns_number_total 6680
_reflns_threshold_expression I>2sigma(I)
_cod_data_source_file b501502b.txt
_cod_data_source_block gr144
_cod_original_sg_symbol_H-M P212121
_cod_database_code 7008330

loop_
_symmetry_equiv_pos_as_xyz
'x, y, z'
'-x+1/2, -y, z+1/2'
'x+1/2, -y+1/2, -z'
'-x, y+1/2, -z+1/2'

loop_
_atom_site_label
_atom_site_type_symbol
_atom_site_fract_x
_atom_site_fract_y
_atom_site_fract_z
_atom_site_U_iso_or_equiv
_atom_site_adp_type
_atom_site_occupancy
_atom_site_symmetry_multiplicity
_atom_site_calc_flag
_atom_site_refinement_flags
_atom_site_disorder_assembly
_atom_site_disorder_group
Mg1 Mg 0.26024(10) 0.16428(4) 0.66315(4) 0.02903(18) Uani 1 1 d . . .
Mg2 Mg 0.36603(9) 0.02300(4) 0.60387(4) 0.02677(18) Uani 1 1 d . . .
O1 O 0.2335(2) 0.10798(9) 0.57883(7) 0.0293(4) Uani 1 1 d . . .
N1 N 0.4041(2) 0.07681(10) 0.69854(9) 0.0257(4) Uani 1 1 d . . .
N2 N 0.4298(2) -0.06662(10) 0.55376(10) 0.0295(4) Uani 1 1 d . . .
C1 C 0.1790(3) 0.27278(14) 0.69788(13) 0.0353(6) Uani 1 1 d . . .
C2 C 0.2078(6) 0.33450(18) 0.64556(18) 0.0785(13) Uani 1 1 d . . .
H2A H 0.1527 0.3217 0.6034 0.118 Uiso 1 1 calc R . .
H2B H 0.3222 0.3390 0.6368 0.118 Uiso 1 1 calc R . .
H2C H 0.1672 0.3825 0.6629 0.118 Uiso 1 1 calc R . .
C3 C 0.0037(4) 0.2738(2) 0.7139(3) 0.0938(17) Uani 1 1 d . . .
H3A H -0.0186 0.2378 0.7503 0.141 Uiso 1 1 calc R . .
H3B H -0.0569 0.2599 0.6734 0.141 Uiso 1 1 calc R . .
H3C H -0.0273 0.3245 0.7285 0.141 Uiso 1 1 calc R . .
C4 C 0.2683(4) 0.29647(16) 0.76177(15) 0.0538(8) Uani 1 1 d . . .
H4A H 0.2299 0.3458 0.7767 0.081 Uiso 1 1 calc R . .
H4B H 0.3824 0.2995 0.7520 0.081 Uiso 1 1 calc R . .
H4C H 0.2499 0.2593 0.7976 0.081 Uiso 1 1 calc R . .
C5 C 0.1382(3) 0.12650(13) 0.52081(12) 0.0314(5) Uani 1 1 d . . .
C6 C 0.2077(6) 0.1948(2) 0.48782(19) 0.0990(17) Uani 1 1 d . . .
H6A H 0.2017 0.2375 0.5191 0.148 Uiso 1 1 calc R . .
H6B H 0.1478 0.2065 0.4466 0.148 Uiso 1 1 calc R . .
H6C H 0.3191 0.1851 0.4761 0.148 Uiso 1 1 calc R . .
C7 C -0.0266(4) 0.1435(2) 0.54591(17) 0.0701(11) Uani 1 1 d . . .
H7A H -0.0680 0.0999 0.5706 0.105 Uiso 1 1 calc R . .
H7B H -0.0960 0.1545 0.5073 0.105 Uiso 1 1 calc R . .
H7C H -0.0232 0.1872 0.5762 0.105 Uiso 1 1 calc R . .
C8 C 0.1305(5) 0.06201(18) 0.47203(16) 0.0640(10) Uani 1 1 d . . .
H8A H 0.2384 0.0481 0.4581 0.096 Uiso 1 1 calc R . .
H8B H 0.0686 0.0769 0.4321 0.096 Uiso 1 1 calc R . .
H8C H 0.0793 0.0189 0.4940 0.096 Uiso 1 1 calc R . .
C9 C 0.3306(3) 0.03531(14) 0.75679(12) 0.0298(5) Uani 1 1 d . . .
C10 C 0.3598(3) 0.07566(14) 0.82452(12) 0.0345(5) Uani 1 1 d . . .
H10A H 0.2992 0.1234 0.8250 0.041 Uiso 1 1 calc R . .
H10B H 0.3194 0.0438 0.8619 0.041 Uiso 1 1 calc R . .
C11 C 0.5343(3) 0.09257(15) 0.83681(12) 0.0380(6) Uani 1 1 d . . .
H11A H 0.5952 0.0450 0.8401 0.046 Uiso 1 1 calc R . .
H11B H 0.5471 0.1204 0.8799 0.046 Uiso 1 1 calc R . .
C12 C 0.5968(3) 0.13970(15) 0.77815(12) 0.0362(6) Uani 1 1 d . . .
H12A H 0.7118 0.1490 0.7849 0.043 Uiso 1 1 calc R . .
H12B H 0.5422 0.1890 0.7782 0.043 Uiso 1 1 calc R . .
C13 C 0.5718(3) 0.10173(13) 0.70870(12) 0.0295(5) Uani 1 1 d . . .
C14 C 0.1498(3) 0.03508(16) 0.74415(13) 0.0380(6) Uani 1 1 d . . .
H14A H 0.1100 0.0869 0.7443 0.057 Uiso 1 1 calc R . .
H14B H 0.0967 0.0063 0.7800 0.057 Uiso 1 1 calc R . .
H14C H 0.1275 0.0119 0.7001 0.057 Uiso 1 1 calc R . .
C15 C 0.3853(3) -0.04763(13) 0.76292(13) 0.0365(6) Uani 1 1 d . . .
H15A H 0.3838 -0.0713 0.7181 0.055 Uiso 1 1 calc R . .
H15B H 0.3132 -0.0748 0.7933 0.055 Uiso 1 1 calc R . .
H15C H 0.4935 -0.0493 0.7813 0.055 Uiso 1 1 calc R . .
C16 C 0.6044(3) 0.16166(15) 0.65447(12) 0.0358(6) Uani 1 1 d . . .
H16A H 0.5842 0.1404 0.6095 0.054 Uiso 1 1 calc R . .
H16B H 0.7155 0.1779 0.6574 0.054 Uiso 1 1 calc R . .
H16C H 0.5343 0.2049 0.6619 0.054 Uiso 1 1 calc R . .
C17 C 0.6959(3) 0.03885(15) 0.69959(13) 0.0373(6) Uani 1 1 d . . .
H17A H 0.6947 0.0059 0.7394 0.056 Uiso 1 1 calc R . .
H17B H 0.8018 0.0612 0.6945 0.056 Uiso 1 1 calc R . .
H17C H 0.6702 0.0094 0.6591 0.056 Uiso 1 1 calc R . .
C18 C 0.5712(3) -0.06704(11) 0.50745(10) 0.0218(4) Uani 1 1 d . . .
C19 C 0.5270(4) -0.09847(17) 0.43701(14) 0.0460(7) Uani 1 1 d . . .
H19A H 0.4602 -0.0612 0.4130 0.055 Uiso 1 1 calc R . .
H19B H 0.6254 -0.1058 0.4103 0.055 Uiso 1 1 calc R . .
C20 C 0.4379(4) -0.17270(17) 0.44104(15) 0.0509(8) Uani 1 1 d . . .
H20A H 0.5080 -0.2119 0.4605 0.061 Uiso 1 1 calc R . .
H20B H 0.4062 -0.1889 0.3950 0.061 Uiso 1 1 calc R . .
C21 C 0.2903(4) -0.16353(15) 0.48528(13) 0.0462(7) Uani 1 1 d . . .
H21A H 0.2350 -0.2126 0.4881 0.055 Uiso 1 1 calc R . .
H21B H 0.2171 -0.1276 0.4630 0.055 Uiso 1 1 calc R . .
C22 C 0.3248(3) -0.13550(12) 0.55772(12) 0.0342(6) Uani 1 1 d . . .
C23 C 0.6205(3) 0.01561(15) 0.49772(15) 0.0453(7) Uani 1 1 d . . .
H23A H 0.5296 0.0445 0.4806 0.068 Uiso 1 1 calc R . .
H23B H 0.7081 0.0184 0.4651 0.068 Uiso 1 1 calc R . .
H23C H 0.6550 0.0366 0.5412 0.068 Uiso 1 1 calc R . .
C24 C 0.7177(3) -0.10890(17) 0.53613(15) 0.0483(7) Uani 1 1 d . . .
H24A H 0.7418 -0.0899 0.5816 0.072 Uiso 1 1 calc R . .
H24B H 0.8093 -0.1005 0.5064 0.072 Uiso 1 1 calc R . .
H24C H 0.6949 -0.1629 0.5386 0.072 Uiso 1 1 calc R . .
C25 C 0.1772(4) -0.11406(16) 0.59244(15) 0.0497(8) Uani 1 1 d . . .
H25A H 0.2012 -0.0998 0.6393 0.074 Uiso 1 1 calc R . .
H25B H 0.1034 -0.1567 0.5923 0.074 Uiso 1 1 calc R . .
H25C H 0.1284 -0.0714 0.5689 0.074 Uiso 1 1 calc R . .
C26 C 0.4052(4) -0.20157(15) 0.59811(15) 0.0518(8) Uani 1 1 d . . .
H26A H 0.4409 -0.1831 0.6424 0.078 Uiso 1 1 calc R . .
H26B H 0.4967 -0.2205 0.5726 0.078 Uiso 1 1 calc R . .
H26C H 0.3281 -0.2423 0.6046 0.078 Uiso 1 1 calc R . .

loop_
_atom_site_aniso_label
_atom_site_aniso_U_11
_atom_site_aniso_U_22
_atom_site_aniso_U_33
_atom_site_aniso_U_23
_atom_site_aniso_U_13
_atom_site_aniso_U_12
Mg1 0.0310(4) 0.0305(4) 0.0256(4) -0.0037(3) -0.0032(3) 0.0036(3)
Mg2 0.0274(4) 0.0282(4) 0.0247(4) -0.0024(3) -0.0032(3) 0.0017(3)
O1 0.0314(9) 0.0331(8) 0.0233(7) -0.0031(6) -0.0073(7) 0.0049(7)
N1 0.0228(10) 0.0320(9) 0.0223(9) -0.0002(8) -0.0010(8) -0.0005(8)
N2 0.0338(11) 0.0252(9) 0.0296(10) -0.0025(8) -0.0050(9) 0.0001(8)
C1 0.0369(14) 0.0335(12) 0.0354(14) -0.0068(11) -0.0038(11) 0.0013(11)
C2 0.140(4) 0.0408(16) 0.055(2) 0.0028(15) -0.005(2) 0.017(2)
C3 0.046(2) 0.076(3) 0.159(5) -0.066(3) 0.014(2) 0.0005(19)
C4 0.078(2) 0.0376(14) 0.0458(16) -0.0107(12) -0.0088(17) 0.0031(15)
C5 0.0377(14) 0.0329(12) 0.0235(11) 0.0014(9) -0.0083(11) 0.0043(11)
C6 0.148(4) 0.094(3) 0.055(2) 0.039(2) -0.039(3) -0.063(3)
C7 0.046(2) 0.118(3) 0.0466(19) -0.017(2) -0.0183(15) 0.025(2)
C8 0.084(2) 0.066(2) 0.0426(17) -0.0214(15) -0.0349(17) 0.0331(19)
C9 0.0294(13) 0.0344(12) 0.0257(12) 0.0025(10) 0.0001(10) -0.0012(10)
C10 0.0396(14) 0.0394(12) 0.0244(12) 0.0008(10) 0.0010(11) 0.0015(11)
C11 0.0456(16) 0.0455(14) 0.0230(12) -0.0072(11) -0.0073(12) 0.0020(12)
C12 0.0359(15) 0.0426(13) 0.0302(13) -0.0034(10) -0.0100(11) -0.0052(11)
C13 0.0262(12) 0.0369(12) 0.0254(12) -0.0022(10) -0.0030(10) -0.0022(10)
C14 0.0295(13) 0.0492(15) 0.0353(14) 0.0037(12) 0.0014(11) -0.0054(12)
C15 0.0410(15) 0.0355(13) 0.0332(13) 0.0027(10) -0.0045(11) -0.0023(11)
C16 0.0312(13) 0.0440(13) 0.0321(13) -0.0012(11) 0.0023(10) -0.0044(11)
C17 0.0291(13) 0.0471(15) 0.0358(14) -0.0009(12) -0.0026(11) 0.0026(11)
C18 0.0224(11) 0.0245(10) 0.0186(10) -0.0049(8) -0.0015(9) 0.0037(9)
C19 0.0423(17) 0.0612(18) 0.0346(15) -0.0063(13) -0.0049(12) 0.0043(13)
C20 0.0629(19) 0.0501(17) 0.0396(15) -0.0165(13) -0.0173(15) 0.0117(15)
C21 0.067(2) 0.0337(13) 0.0376(14) -0.0035(12) -0.0144(14) -0.0048(13)
C22 0.0648(18) 0.0170(10) 0.0209(11) 0.0007(9) -0.0160(12) -0.0006(10)
C23 0.0376(15) 0.0508(16) 0.0477(16) -0.0100(13) 0.0047(13) -0.0032(13)
C24 0.0406(17) 0.0555(17) 0.0488(17) -0.0167(14) -0.0063(13) 0.0133(13)
C25 0.0562(19) 0.0409(15) 0.0519(18) 0.0061(13) -0.0117(15) -0.0162(13)
C26 0.073(2) 0.0417(14) 0.0408(16) 0.0051(13) -0.0118(16) 0.0086(14)

loop_
_atom_type_symbol
_atom_type_description
_atom_type_scat_dispersion_real
_atom_type_scat_dispersion_imag
_atom_type_scat_source
Mg Mg 0.0486 0.0363 'International Tables Vol C Tables 4.2.6.8 and 6.1.1.4'
O O 0.0106 0.0060 'International Tables Vol C Tables 4.2.6.8 and 6.1.1.4'
N N 0.0061 0.0033 'International Tables Vol C Tables 4.2.6.8 and 6.1.1.4'
C C 0.0033 0.0016 'International Tables Vol C Tables 4.2.6.8 and 6.1.1.4'
H H 0.0000 0.0000 'International Tables Vol C Tables 4.2.6.8 and 6.1.1.4'

loop_
_geom_angle_atom_site_label_1
_geom_angle_atom_site_label_2
_geom_angle_atom_site_label_3
_geom_angle
_geom_angle_site_symmetry_1
_geom_angle_site_symmetry_3
_geom_angle_publ_flag
O1 Mg1 N1 88.30(7) . . ?
O1 Mg1 C1 133.75(9) . . ?
N1 Mg1 C1 137.90(9) . . ?
O1 Mg1 Mg2 41.50(5) . . ?
N1 Mg1 Mg2 46.80(5) . . ?
C1 Mg1 Mg2 174.81(8) . . ?
O1 Mg2 N2 131.64(8) . . ?
O1 Mg2 N1 87.71(7) . . ?
N2 Mg2 N1 140.60(9) . . ?
O1 Mg2 Mg1 41.87(5) . . ?
N2 Mg2 Mg1 173.19(7) . . ?
N1 Mg2 Mg1 45.85(5) . . ?
C5 O1 Mg2 134.57(13) . . ?
C5 O1 Mg1 128.74(13) . . ?
Mg2 O1 Mg1 96.64(7) . . ?
C13 N1 C9 115.64(17) . . ?
C13 N1 Mg1 111.79(14) . . ?
C9 N1 Mg1 112.56(14) . . ?
C13 N1 Mg2 113.23(14) . . ?
C9 N1 Mg2 113.03(14) . . ?
Mg1 N1 Mg2 87.35(7) . . ?
C18 N2 C22 119.38(18) . . ?
C18 N2 Mg2 122.09(14) . . ?
C22 N2 Mg2 118.34(16) . . ?
C3 C1 C2 106.8(3) . . ?
C3 C1 C4 107.7(3) . . ?
C2 C1 C4 106.4(2) . . ?
C3 C1 Mg1 112.8(2) . . ?
C2 C1 Mg1 112.16(19) . . ?
C4 C1 Mg1 110.67(18) . . ?
C1 C2 H2A 109.5 . . ?
C1 C2 H2B 109.5 . . ?
H2A C2 H2B 109.5 . . ?
C1 C2 H2C 109.5 . . ?
H2A C2 H2C 109.5 . . ?
H2B C2 H2C 109.5 . . ?
C1 C3 H3A 109.5 . . ?
C1 C3 H3B 109.5 . . ?
H3A C3 H3B 109.5 . . ?
C1 C3 H3C 109.5 . . ?
H3A C3 H3C 109.5 . . ?
H3B C3 H3C 109.5 . . ?
C1 C4 H4A 109.5 . . ?
C1 C4 H4B 109.5 . . ?
H4A C4 H4B 109.5 . . ?
C1 C4 H4C 109.5 . . ?
H4A C4 H4C 109.5 . . ?
H4B C4 H4C 109.5 . . ?
O1 C5 C6 108.4(2) . . ?
O1 C5 C8 111.19(19) . . ?
C6 C5 C8 111.0(3) . . ?
O1 C5 C7 107.3(2) . . ?
C6 C5 C7 109.9(3) . . ?
C8 C5 C7 109.0(3) . . ?
C5 C6 H6A 109.5 . . ?
C5 C6 H6B 109.5 . . ?
H6A C6 H6B 109.5 . . ?
C5 C6 H6C 109.5 . . ?
H6A C6 H6C 109.5 . . ?
H6B C6 H6C 109.5 . . ?
C5 C7 H7A 109.5 . . ?
C5 C7 H7B 109.5 . . ?
H7A C7 H7B 109.5 . . ?
C5 C7 H7C 109.5 . . ?
H7A C7 H7C 109.5 . . ?
H7B C7 H7C 109.5 . . ?
C5 C8 H8A 109.5 . . ?
C5 C8 H8B 109.5 . . ?
H8A C8 H8B 109.5 . . ?
C5 C8 H8C 109.5 . . ?
H8A C8 H8C 109.5 . . ?
H8B C8 H8C 109.5 . . ?
N1 C9 C10 111.80(19) . . ?
N1 C9 C14 106.50(19) . . ?
C10 C9 C14 107.5(2) . . ?
N1 C9 C15 113.93(19) . . ?
C10 C9 C15 109.18(19) . . ?
C14 C9 C15 107.7(2) . . ?
C11 C10 C9 112.7(2) . . ?
C11 C10 H10A 109.0 . . ?
C9 C10 H10A 109.0 . . ?
C11 C10 H10B 109.0 . . ?
C9 C10 H10B 109.0 . . ?
H10A C10 H10B 107.8 . . ?
C10 C11 C12 108.7(2) . . ?
C10 C11 H11A 109.9 . . ?
C12 C11 H11A 109.9 . . ?
C10 C11 H11B 109.9 . . ?
C12 C11 H11B 109.9 . . ?
H11A C11 H11B 108.3 . . ?
C11 C12 C13 112.8(2) . . ?
C11 C12 H12A 109.0 . . ?
C13 C12 H12A 109.0 . . ?
C11 C12 H12B 109.0 . . ?
C13 C12 H12B 109.0 . . ?
H12A C12 H12B 107.8 . . ?
N1 C13 C16 106.32(18) . . ?
N1 C13 C17 114.17(19) . . ?
C16 C13 C17 107.5(2) . . ?
N1 C13 C12 112.2(2) . . ?
C16 C13 C12 107.0(2) . . ?
C17 C13 C12 109.2(2) . . ?
C9 C14 H14A 109.5 . . ?
C9 C14 H14B 109.5 . . ?
H14A C14 H14B 109.5 . . ?
C9 C14 H14C 109.5 . . ?
H14A C14 H14C 109.5 . . ?
H14B C14 H14C 109.5 . . ?
C9 C15 H15A 109.5 . . ?
C9 C15 H15B 109.5 . . ?
H15A C15 H15B 109.5 . . ?
C9 C15 H15C 109.5 . . ?
H15A C15 H15C 109.5 . . ?
H15B C15 H15C 109.5 . . ?
C13 C16 H16A 109.5 . . ?
C13 C16 H16B 109.5 . . ?
H16A C16 H16B 109.5 . . ?
C13 C16 H16C 109.5 . . ?
H16A C16 H16C 109.5 . . ?
H16B C16 H16C 109.5 . . ?
C13 C17 H17A 109.5 . . ?
C13 C17 H17B 109.5 . . ?
H17A C17 H17B 109.5 . . ?
C13 C17 H17C 109.5 . . ?
H17A C17 H17C 109.5 . . ?
H17B C17 H17C 109.5 . . ?
N2 C18 C23 106.55(17) . . ?
N2 C18 C19 111.08(19) . . ?
C23 C18 C19 107.3(2) . . ?
N2 C18 C24 114.26(19) . . ?
C23 C18 C24 106.9(2) . . ?
C19 C18 C24 110.3(2) . . ?
C20 C19 C18 112.7(2) . . ?
C20 C19 H19A 109.1 . . ?
C18 C19 H19A 109.1 . . ?
C20 C19 H19B 109.1 . . ?
C18 C19 H19B 109.1 . . ?
H19A C19 H19B 107.8 . . ?
C19 C20 C21 109.8(2) . . ?
C19 C20 H20A 109.7 . . ?
C21 C20 H20A 109.7 . . ?
C19 C20 H20B 109.7 . . ?
C21 C20 H20B 109.7 . . ?
H20A C20 H20B 108.2 . . ?
C20 C21 C22 114.3(2) . . ?
C20 C21 H21A 108.7 . . ?
C22 C21 H21A 108.7 . . ?
C20 C21 H21B 108.7 . . ?
C22 C21 H21B 108.7 . . ?
H21A C21 H21B 107.6 . . ?
C25 C22 N2 107.93(19) . . ?
C25 C22 C21 110.9(2) . . ?
N2 C22 C21 108.9(2) . . ?
C25 C22 C26 108.7(2) . . ?
N2 C22 C26 112.3(2) . . ?
C21 C22 C26 108.1(2) . . ?
C18 C23 H23A 109.5 . . ?
C18 C23 H23B 109.5 . . ?
H23A C23 H23B 109.5 . . ?
C18 C23 H23C 109.5 . . ?
H23A C23 H23C 109.5 . . ?
H23B C23 H23C 109.5 . . ?
C18 C24 H24A 109.5 . . ?
C18 C24 H24B 109.5 . . ?
H24A C24 H24B 109.5 . . ?
C18 C24 H24C 109.5 . . ?
H24A C24 H24C 109.5 . . ?
H24B C24 H24C 109.5 . . ?
C22 C25 H25A 109.5 . . ?
C22 C25 H25B 109.5 . . ?
H25A C25 H25B 109.5 . . ?
C22 C25 H25C 109.5 . . ?
H25A C25 H25C 109.5 . . ?
H25B C25 H25C 109.5 . . ?
C22 C26 H26A 109.5 . . ?
C22 C26 H26B 109.5 . . ?
H26A C26 H26B 109.5 . . ?
C22 C26 H26C 109.5 . . ?
H26A C26 H26C 109.5 . . ?
H26B C26 H26C 109.5 . . ?

loop_
_geom_bond_atom_site_label_1
_geom_bond_atom_site_label_2
_geom_bond_distance
_geom_bond_site_symmetry_2
_geom_bond_publ_flag
Mg1 O1 1.9548(16) . ?
Mg1 N1 2.090(2) . ?
Mg1 C1 2.158(3) . ?
Mg1 Mg2 2.9094(11) . ?
Mg2 O1 1.9408(17) . ?
Mg2 N2 1.950(2) . ?
Mg2 N1 2.1232(19) . ?
O1 C5 1.436(3) . ?
N1 C13 1.492(3) . ?
N1 C9 1.499(3) . ?
N2 C18 1.500(3) . ?
N2 C22 1.511(3) . ?
C1 C3 1.507(5) . ?
C1 C2 1.526(4) . ?
C1 C4 1.527(4) . ?
C2 H2A 0.9800 . ?
C2 H2B 0.9800 . ?
C2 H2C 0.9800 . ?
C3 H3A 0.9800 . ?
C3 H3B 0.9800 . ?
C3 H3C 0.9800 . ?
C4 H4A 0.9800 . ?
C4 H4B 0.9800 . ?
C4 H4C 0.9800 . ?
C5 C6 1.496(4) . ?
C5 C8 1.498(3) . ?
C5 C7 1.502(4) . ?
C6 H6A 0.9800 . ?
C6 H6B 0.9800 . ?
C6 H6C 0.9800 . ?
C7 H7A 0.9800 . ?
C7 H7B 0.9800 . ?
C7 H7C 0.9800 . ?
C8 H8A 0.9800 . ?
C8 H8B 0.9800 . ?
C8 H8C 0.9800 . ?
C9 C10 1.537(3) . ?
C9 C14 1.541(3) . ?
C9 C15 1.549(3) . ?
C10 C11 1.517(4) . ?
C10 H10A 0.9900 . ?
C10 H10B 0.9900 . ?
C11 C12 1.523(4) . ?
C11 H11A 0.9900 . ?
C11 H11B 0.9900 . ?
C12 C13 1.542(3) . ?
C12 H12A 0.9900 . ?
C12 H12B 0.9900 . ?
C13 C16 1.535(3) . ?
C13 C17 1.539(3) . ?
C14 H14A 0.9800 . ?
C14 H14B 0.9800 . ?
C14 H14C 0.9800 . ?
C15 H15A 0.9800 . ?
C15 H15B 0.9800 . ?
C15 H15C 0.9800 . ?
C16 H16A 0.9800 . ?
C16 H16B 0.9800 . ?
C16 H16C 0.9800 . ?
C17 H17A 0.9800 . ?
C17 H17B 0.9800 . ?
C17 H17C 0.9800 . ?
C18 C23 1.538(3) . ?
C18 C19 1.544(3) . ?
C18 C24 1.546(3) . ?
C19 C20 1.519(4) . ?
C19 H19A 0.9900 . ?
C19 H19B 0.9900 . ?
C20 C21 1.526(4) . ?
C20 H20A 0.9900 . ?
C20 H20B 0.9900 . ?
C21 C22 1.542(3) . ?
C21 H21A 0.9900 . ?
C21 H21B 0.9900 . ?
C22 C25 1.468(4) . ?
C22 C26 1.572(3) . ?
C23 H23A 0.9800 . ?
C23 H23B 0.9800 . ?
C23 H23C 0.9800 . ?
C24 H24A 0.9800 . ?
C24 H24B 0.9800 . ?
C24 H24C 0.9800 . ?
C25 H25A 0.9800 . ?
C25 H25B 0.9800 . ?
C25 H25C 0.9800 . ?
C26 H26A 0.9800 . ?
C26 H26B 0.9800 . ?
C26 H26C 0.9800 . ?

loop_
_geom_torsion_atom_site_label_1
_geom_torsion_atom_site_label_2
_geom_torsion_atom_site_label_3
_geom_torsion_atom_site_label_4
_geom_torsion
_geom_torsion_site_symmetry_1
_geom_torsion_site_symmetry_2
_geom_torsion_site_symmetry_3
_geom_torsion_site_symmetry_4
_geom_torsion_publ_flag
N1 Mg1 Mg2 O1 179.11(11) . . . . ?
C1 Mg1 Mg2 O1 -24.9(9) . . . . ?
O1 Mg1 Mg2 N2 18.4(6) . . . . ?
N1 Mg1 Mg2 N2 -162.5(6) . . . . ?
C1 Mg1 Mg2 N2 -6.5(12) . . . . ?
O1 Mg1 Mg2 N1 -179.11(11) . . . . ?
C1 Mg1 Mg2 N1 156.0(9) . . . . ?
N2 Mg2 O1 C5 5.4(3) . . . . ?
N1 Mg2 O1 C5 -176.8(2) . . . . ?
Mg1 Mg2 O1 C5 -177.5(3) . . . . ?
N2 Mg2 O1 Mg1 -177.13(10) . . . . ?
N1 Mg2 O1 Mg1 0.64(8) . . . . ?
N1 Mg1 O1 C5 177.06(19) . . . . ?
C1 Mg1 O1 C5 -5.3(3) . . . . ?
Mg2 Mg1 O1 C5 177.7(2) . . . . ?
N1 Mg1 O1 Mg2 -0.65(8) . . . . ?
C1 Mg1 O1 Mg2 176.98(11) . . . . ?
O1 Mg1 N1 C13 114.59(15) . . . . ?
C1 Mg1 N1 C13 -62.9(2) . . . . ?
Mg2 Mg1 N1 C13 114.00(16) . . . . ?
O1 Mg1 N1 C9 -113.29(15) . . . . ?
C1 Mg1 N1 C9 69.3(2) . . . . ?
Mg2 Mg1 N1 C9 -113.88(16) . . . . ?
O1 Mg1 N1 Mg2 0.59(8) . . . . ?
C1 Mg1 N1 Mg2 -176.85(12) . . . . ?
O1 Mg2 N1 C13 -113.21(15) . . . . ?
N2 Mg2 N1 C13 64.2(2) . . . . ?
Mg1 Mg2 N1 C13 -112.61(16) . . . . ?
O1 Mg2 N1 C9 112.84(15) . . . . ?
N2 Mg2 N1 C9 -69.8(2) . . . . ?
Mg1 Mg2 N1 C9 113.43(16) . . . . ?
O1 Mg2 N1 Mg1 -0.59(8) . . . . ?
N2 Mg2 N1 Mg1 176.78(11) . . . . ?
O1 Mg2 N2 C18 85.56(19) . . . . ?
N1 Mg2 N2 C18 -90.93(19) . . . . ?
Mg1 Mg2 N2 C18 69.2(7) . . . . ?
O1 Mg2 N2 C22 -89.36(18) . . . . ?
N1 Mg2 N2 C22 94.2(2) . . . . ?
Mg1 Mg2 N2 C22 -105.7(6) . . . . ?
O1 Mg1 C1 C3 73.0(3) . . . . ?
N1 Mg1 C1 C3 -110.6(3) . . . . ?
Mg2 Mg1 C1 C3 95.7(9) . . . . ?
O1 Mg1 C1 C2 -47.7(3) . . . . ?
N1 Mg1 C1 C2 128.8(2) . . . . ?
Mg2 Mg1 C1 C2 -24.9(10) . . . . ?
O1 Mg1 C1 C4 -166.32(18) . . . . ?
N1 Mg1 C1 C4 10.1(3) . . . . ?
Mg2 Mg1 C1 C4 -143.6(8) . . . . ?
Mg2 O1 C5 C6 -116.0(3) . . . . ?
Mg1 O1 C5 C6 67.2(3) . . . . ?
Mg2 O1 C5 C8 6.2(4) . . . . ?
Mg1 O1 C5 C8 -170.6(2) . . . . ?
Mg2 O1 C5 C7 125.3(2) . . . . ?
Mg1 O1 C5 C7 -51.5(3) . . . . ?
C13 N1 C9 C10 47.3(3) . . . . ?
Mg1 N1 C9 C10 -82.9(2) . . . . ?
Mg2 N1 C9 C10 -179.89(15) . . . . ?
C13 N1 C9 C14 164.4(2) . . . . ?
Mg1 N1 C9 C14 34.2(2) . . . . ?
Mg2 N1 C9 C14 -62.8(2) . . . . ?
C13 N1 C9 C15 -77.1(2) . . . . ?
Mg1 N1 C9 C15 152.74(16) . . . . ?
Mg2 N1 C9 C15 55.7(2) . . . . ?
N1 C9 C10 C11 -52.9(3) . . . . ?
C14 C9 C10 C11 -169.4(2) . . . . ?
C15 C9 C10 C11 74.1(3) . . . . ?
C9 C10 C11 C12 57.2(3) . . . . ?
C10 C11 C12 C13 -56.2(3) . . . . ?
C9 N1 C13 C16 -163.19(18) . . . . ?
Mg1 N1 C13 C16 -32.6(2) . . . . ?
Mg2 N1 C13 C16 64.1(2) . . . . ?
C9 N1 C13 C17 78.4(2) . . . . ?
Mg1 N1 C13 C17 -151.05(16) . . . . ?
Mg2 N1 C13 C17 -54.3(2) . . . . ?
C9 N1 C13 C12 -46.6(3) . . . . ?
Mg1 N1 C13 C12 84.0(2) . . . . ?
Mg2 N1 C13 C12 -179.27(15) . . . . ?
C11 C12 C13 N1 51.2(3) . . . . ?
C11 C12 C13 C16 167.5(2) . . . . ?
C11 C12 C13 C17 -76.4(3) . . . . ?
C22 N2 C18 C23 162.7(2) . . . . ?
Mg2 N2 C18 C23 -12.2(2) . . . . ?
C22 N2 C18 C19 46.1(3) . . . . ?
Mg2 N2 C18 C19 -128.76(18) . . . . ?
C22 N2 C18 C24 -79.5(3) . . . . ?
Mg2 N2 C18 C24 105.6(2) . . . . ?
N2 C18 C19 C20 -49.6(3) . . . . ?
C23 C18 C19 C20 -165.8(2) . . . . ?
C24 C18 C19 C20 78.1(3) . . . . ?
C18 C19 C20 C21 55.8(3) . . . . ?
C19 C20 C21 C22 -57.2(3) . . . . ?
C18 N2 C22 C25 -166.2(2) . . . . ?
Mg2 N2 C22 C25 8.9(2) . . . . ?
C18 N2 C22 C21 -45.6(3) . . . . ?
Mg2 N2 C22 C21 129.41(19) . . . . ?
C18 N2 C22 C26 74.0(3) . . . . ?
Mg2 N2 C22 C26 -110.9(2) . . . . ?
C20 C21 C22 C25 168.9(2) . . . . ?
C20 C21 C22 N2 50.2(3) . . . . ?
C20 C21 C22 C26 -72.1(3) . . . . ?
